data_1552924
loop_
_publ_author_name
'Hou, Ji-Qin'
'Fan, Chun-Lin'
'Pei, Xin'
'Zhang, Pei-Lin'
'Deng, Fan'
'Jiang, Wan-Qiang'
'Wang, Guo-Cai'
'Zhang, Xiao-Qi'
'Ye, Wen-Cai'
'Wang, Hao'

_publ_section_title
;
 Psiguadiols A--J, Rearranged Meroterpenoids as Potent PTP1B Inhibitors
 from Psidium guajava
;
_journal_name_full 'Journal of Natural Products'
_journal_paper_doi 10.1021/acs.jnatprod.9b00333
_journal_year 2019
_chemical_absolute_configuration ad
_chemical_formula_moiety 'C30 H34 O6'
_chemical_formula_sum 'C30 H34 O6'
_chemical_formula_weight 490.57
_space_group_crystal_system monoclinic
_space_group_IT_number 4
_space_group_name_Hall 'P 2yb'
_space_group_name_H-M_alt 'P 1 21 1'
_atom_sites_solution_hydrogens mixed
_atom_sites_solution_primary dual
_audit_creation_date 2019-06-26
_audit_creation_method
;
Olex2 1.2
(compiled 2018.05.29 svn.r3508 for OlexSys, GUI svn.r5506)
;
_cell_angle_alpha 90
_cell_angle_beta 90
_cell_angle_gamma 90
_cell_formula_units_Z 4
_cell_length_a 6.4127(4)
_cell_length_b 17.8732(12)
_cell_length_c 22.4543(14)
_cell_measurement_reflns_used 16427
_cell_measurement_temperature 100.00(10)
_cell_measurement_theta_max 73.5210
_cell_measurement_theta_min 1.9340
_cell_volume 2573.6(3)
_computing_cell_refinement 'CrysAlisPro 1.171.38.43f (Rigaku OD, 2015)'
_computing_data_collection 'CrysAlisPro 1.171.38.43f (Rigaku OD, 2015)'
_computing_data_reduction 'CrysAlisPro 1.171.38.43f (Rigaku OD, 2015)'
_computing_molecular_graphics 'Olex2 (Dolomanov et al., 2009)'
_computing_publication_material 'Olex2 (Dolomanov et al., 2009)'
_computing_structure_refinement 'ShelXL (Sheldrick, 2015)'
_computing_structure_solution 'ShelXT (Sheldrick, 2015)'
_diffrn_ambient_temperature 100
_diffrn_detector_area_resol_mean 5.2684
_diffrn_detector_type AtlasS2
_diffrn_measured_fraction_theta_full 1.000
_diffrn_measured_fraction_theta_max 1.000
_diffrn_measurement_details
;
List of Runs (angles in degrees, time in seconds):

  # Type    Start    End  Width  t~exp~   \w     \q     \k     \f   Frames
--------------------------------------------------------------------------
  1  \w   -121.00   0.00   1.00    1.00    --  -40.73 -19.00-120.00  121
  2  \w   -115.00 -16.00   1.00    1.00    --  -40.73 -38.00  30.00   99
  3  \w    -65.00  34.00   1.00    1.00    --  -40.73  38.00  60.00   99
  4  \w     27.00 100.00   1.00    1.00    --   40.73-132.00 -21.00   73
  5  \w    -31.00  69.00   1.00    1.00    --   40.73 -57.00-180.00  100
  6  \w     23.00  97.00   1.00    1.00    --   40.73-125.00 150.00   74
  7  \w     31.00 140.00   1.00    1.50    --  106.95 -77.00   0.00  109
  8  \w     81.00 178.00   1.00    1.50    --  106.95  45.00 -30.00   97
  9  \w     34.00 121.00   1.00    1.50    --  106.95-125.00 -90.00   87
 10  \w     25.00 109.00   1.00    1.50    --  106.95 -95.00  90.00   84
 11  \w     81.00 178.00   1.00    1.50    --  106.95  45.00 120.00   97
 12  \w     34.00 121.00   1.00    1.50    --  106.95-125.00  30.00   87
 13  \w     35.00 136.00   1.00    1.50    --  106.95 -61.00-180.00  101
 14  \w     31.00 140.00   1.00    1.50    --  106.95 -77.00 150.00  109
 15  \w     94.00 178.00   1.00    1.50    --  106.95 125.00  90.00   84
 16  \w     74.00 178.00   1.00    1.50    --  106.95  77.00 -90.00  104
 17  \w     78.00 178.00   1.00    1.50    --  106.95  61.00-180.00  100
 18  \w   -117.00  -8.00   1.00    1.00    --  -40.73 -77.00  30.00  109
 19  \w   -117.00  -8.00   1.00    1.00    --  -40.73 -77.00 120.00  109
 20  \w   -113.00 -13.00   1.00    1.00    --  -40.73 -57.00 150.00  100
 21  \w   -117.00  -8.00   1.00    1.00    --  -40.73 -77.00-120.00  109
 22  \w   -117.00  -8.00   1.00    1.00    --  -40.73 -77.00 -30.00  109
 23  \w     81.00 178.00   1.00    1.50    --  106.95  45.00-120.00   97
 24  \w     74.00 178.00   1.00    1.50    --  106.95  77.00-180.00  104
 25  \w     79.00 178.00   1.00    1.50    --  106.95  30.00  60.00   99
 26  \w     74.00 178.00   1.00    1.50    --  106.95  77.00-120.00  104
 27  \w     78.00 178.00   1.00    1.50    --  106.95  61.00 150.00  100
 28  \w     74.00 178.00   1.00    1.50    --  106.95  77.00  60.00  104
 29  \w     74.00 141.00   1.00    1.50    --  106.95  77.00  30.00   67
 30  \w     78.00 178.00   1.00    1.50    --  106.95  61.00   0.00  100
;
_diffrn_measurement_device 'four-circle diffractometer'
_diffrn_measurement_device_type 'multiwire proportional'
_diffrn_measurement_method 'phi and omega scans'
_diffrn_radiation_monochromator graphite
_diffrn_radiation_type CuK\a
_diffrn_radiation_wavelength 1.54184
_diffrn_reflns_av_R_equivalents 0.0788
_diffrn_reflns_av_unetI/netI 0.0493
_diffrn_reflns_Laue_measured_fraction_full 1.000
_diffrn_reflns_Laue_measured_fraction_max 1.000
_diffrn_reflns_limit_h_max 6
_diffrn_reflns_limit_h_min -7
_diffrn_reflns_limit_k_max 20
_diffrn_reflns_limit_k_min -20
_diffrn_reflns_limit_l_max 25
_diffrn_reflns_limit_l_min -25
_diffrn_reflns_number 37802
_diffrn_reflns_point_group_measured_fraction_full 1.000
_diffrn_reflns_point_group_measured_fraction_max 1.000
_diffrn_reflns_theta_full 61.165
_diffrn_reflns_theta_max 61.165
_diffrn_reflns_theta_min 1.968
_exptl_absorpt_coefficient_mu 0.706
_exptl_absorpt_correction_T_max 1.00000
_exptl_absorpt_correction_T_min 0.57821
_exptl_absorpt_correction_type empirical
_exptl_absorpt_process_details
;
CrysAlisPro 1.171.38.43f (Rigaku Oxford Diffraction, 2015)
Empirical absorption correction using spherical harmonics,
 implemented in SCALE3 ABSPACK scaling algorithm.
;
_exptl_crystal_colour colourless
_exptl_crystal_colour_primary colourless
_exptl_crystal_density_diffrn 1.266
_exptl_crystal_description block
_exptl_crystal_F_000 1048
_exptl_crystal_size_max 0.12
_exptl_crystal_size_mid 0.11
_exptl_crystal_size_min 0.1
_refine_diff_density_max 0.417
_refine_diff_density_min -0.341
_refine_diff_density_rms 0.078
_refine_ls_abs_structure_details
;
 Flack x determined using 3146 quotients [(I+)-(I-)]/[(I+)+(I-)]
 (Parsons, Flack and Wagner, Acta Cryst. B69 (2013) 249-259).
;
_refine_ls_abs_structure_Flack -0.04(10)
_refine_ls_extinction_coef 0.0017(3)
_refine_ls_extinction_expression Fc^*^=kFc[1+0.001xFc^2^\l^3^/sin(2\q)]^-1/4^
_refine_ls_extinction_method 'SHELXL-2014/7 (Sheldrick 2014'
_refine_ls_goodness_of_fit_ref 1.075
_refine_ls_hydrogen_treatment mixed
_refine_ls_matrix_type full
_refine_ls_number_parameters 535
_refine_ls_number_reflns 7904
_refine_ls_number_restraints 166
_refine_ls_restrained_S_all 1.063
_refine_ls_R_factor_all 0.0842
_refine_ls_R_factor_gt 0.0794
_refine_ls_shift/su_max 0.000
_refine_ls_shift/su_mean 0.000
_refine_ls_structure_factor_coef Fsqd
_refine_ls_weighting_details 'w=1/[\s^2^(Fo^2^)+(0.0508P)^2^+8.6340P] where P=(Fo^2^+2Fc^2^)/3'
_refine_ls_weighting_scheme calc
_refine_ls_wR_factor_gt 0.1902
_refine_ls_wR_factor_ref 0.1959
_reflns_Friedel_coverage 0.928
_reflns_Friedel_fraction_full 1.000
_reflns_Friedel_fraction_max 1.000
_reflns_number_gt 7454
_reflns_number_total 7904
_reflns_threshold_expression 'I > 2\s(I)'
_cod_data_source_file np9b00333_si_002.cif
_cod_data_source_block pg-11-2
_cod_database_code 1552924
_shelx_shelxl_version_number 2014/7
_shelx_space_group_comment
;
The symmetry employed for this shelxl refinement is uniquely defined
by the following loop, which should always be used as a source of
symmetry information in preference to the above space-group names.
They are only intended as comments.
;
_olex2_refinement_description
;
1. Twinned data refinement
 Scales: 0.559(4)
 0.441(4)
2. Fixed Uiso
 At 1.2 times of:
  All C(H) groups, All C(H,H) groups, All C(H,H,H,H) groups
 At 1.5 times of:
  All C(H,H,H) groups, All O(H) groups
3. Restrained distances
 C52-H52A = C52-H52B = C18-H18A = C18-H18B
 0.96 with sigma of 0.02
4. Rigid bond restraints
 C42, C47, C31, C34, C35, C38, C52, C7, C5, C8, C56, C44, C48, C50, C28, C9,
 C3, C19, C11, C33, C24, C37, C32, C4
 with sigma for 1-2 distances of 0.01 and sigma for 1-3 distances of 0.01
5. Uiso/Uaniso restraints and constraints
Uanis(C42) \\sim Ueq, Uanis(C47) \\sim Ueq, Uanis(C31) \\sim Ueq, Uanis(C34)
\\sim Ueq, Uanis(C35) \\sim Ueq, Uanis(C38) \\sim Ueq, Uanis(C52) \\sim Ueq,
Uanis(C7) \\sim Ueq, Uanis(C5) \\sim Ueq, Uanis(C8) \\sim Ueq, Uanis(C56) \\sim
Ueq, Uanis(C44) \\sim Ueq, Uanis(C48) \\sim Ueq, Uanis(C50) \\sim Ueq,
Uanis(C28) \\sim Ueq, Uanis(C9) \\sim Ueq, Uanis(C3) \\sim Ueq, Uanis(C19)
\\sim Ueq, Uanis(C11) \\sim Ueq, Uanis(C33) \\sim Ueq, Uanis(C24) \\sim Ueq,
Uanis(C37) \\sim Ueq, Uanis(C32) \\sim Ueq, Uanis(C4) \\sim Ueq: with sigma of
0.1 and sigma for terminal atoms of 0.2
Uanis(C42) = Uanis(C47) = Uanis(C31) = Uanis(C34) = Uanis(C35) = Uanis(C38) =
Uanis(C52) = Uanis(C7) = Uanis(C5) = Uanis(C8) = Uanis(C56) = Uanis(C44) =
Uanis(C48) = Uanis(C50) = Uanis(C28) = Uanis(C9) = Uanis(C3) = Uanis(C19) =
Uanis(C11) = Uanis(C33) = Uanis(C24) = Uanis(C37) = Uanis(C32) = Uanis(C4)
6.a Ternary CH refined with riding coordinates:
 C15(H15), C41(H41), C50(H50), C10(H10), C55(H55), C20(H20), C24(H24), C56(H56)
6.b Secondary CH2 refined with riding coordinates:
 C17(H17A,H17B), C22(H22A,H22B), C16(H16A,H16B), C23(H23A,H23B), C53(H53A,
 H53B), C49(H49A,H49B), C11(H11A,H11B), C48(H48A,H48B), C40(H40A,H40B),
 C57(H57A,H57B), C21(H21A,H21B), C54(H54A,H54B)
6.c Aromatic/amide H refined with riding coordinates:
 C38(H38), C30(H30), C5(H5), C46(H46), C29(H29), C26(H26), C27(H27), C1(H1),
 C42(H42), C44(H44), C31(H31), C43(H43), C28(H28), C45(H45)
6.d Idealised Me refined as rotating group:
 C14(H14A,H14B,H14C), C13(H13A,H13B,H13C), C60(H60A,H60B,H60C), C59(H59A,H59B,
 H59C)
6.e Idealised tetrahedral OH refined as rotating group:
 O3(H3), O9(H9), O8(H8), O2(H2), O12(H12), O6(H6)
;
_olex2_submission_special_instructions 'No special instructions were received'
_oxdiff_exptl_absorpt_empirical_details
;
Empirical correction (ABSPACK) includes:
- Absorption correction using spherical harmonics
- Frame scaling
;

loop_
_space_group_symop_operation_xyz
'x, y, z'
'-x, y+1/2, -z'

loop_
_atom_site_label
_atom_site_type_symbol
_atom_site_fract_x
_atom_site_fract_y
_atom_site_fract_z
_atom_site_U_iso_or_equiv
_atom_site_adp_type
_atom_site_occupancy
_atom_site_site_symmetry_order
_atom_site_calc_flag
_atom_site_refinement_flags_posn
_atom_site_refinement_flags_adp
O11 O 0.4428(15) 0.5193(4) 0.5119(3) 0.035(2) Uani 1 1 d . .
O10 O 0.0185(15) 0.6502(4) 0.5873(4) 0.039(2) Uani 1 1 d . .
O3 O 0.7029(18) 0.3465(4) 0.8044(4) 0.045(2) Uani 1 1 d . .
H3 H 0.5833 0.3548 0.8182 0.067 Uiso 1 1 calc GR .
O9 O 0.2201(15) 0.6484(4) 0.6845(3) 0.038(2) Uani 1 1 d . .
H9 H 0.1001 0.6321 0.6769 0.057 Uiso 1 1 calc GR .
O8 O 0.8561(16) 0.5130(4) 0.6848(3) 0.041(2) Uani 1 1 d . .
H8 H 0.8495 0.5259 0.7207 0.062 Uiso 1 1 calc GR .
O2 O 1.3362(16) 0.4811(5) 0.7915(4) 0.042(2) Uani 1 1 d . .
H2 H 1.3370 0.4602 0.7580 0.063 Uiso 1 1 calc GR .
O12 O 0.2413(16) 0.2492(5) 0.4713(4) 0.044(2) Uani 1 1 d . .
H12 H 0.1582 0.2213 0.4528 0.066 Uiso 1 1 calc GR .
O5 O 0.9167(17) 0.4939(4) 0.9667(3) 0.042(2) Uani 1 1 d . .
O4 O 0.4978(15) 0.3536(5) 0.9036(4) 0.042(2) Uani 1 1 d . .
O6 O 0.7486(18) 0.7644(5) 1.0192(4) 0.052(3) Uani 1 1 d . .
H6 H 0.6932 0.8009 1.0367 0.079 Uiso 1 1 calc GR .
C35 C 0.482(2) 0.5351(6) 0.5691(5) 0.0320(5) Uani 1 1 d . U
O1 O 1.221(2) 0.3962(6) 0.7078(4) 0.054(3) Uani 1 1 d . .
O7 O 0.7350(15) 0.5895(5) 0.7736(4) 0.044(2) Uani 1 1 d . .
C7 C 1.1313(19) 0.4945(6) 0.8776(5) 0.0320(5) Uani 1 1 d . U
C3 C 0.8376(19) 0.3937(6) 0.8285(5) 0.0320(5) Uani 1 1 d . U
C15 C 1.179(2) 0.5526(6) 1.1102(5) 0.034(3) Uani 1 1 d . .
H15 H 1.2980 0.5803 1.0917 0.040 Uiso 1 1 calc R .
C52 C 0.161(2) 0.3227(7) 0.3646(6) 0.0320(5) Uani 1 1 d D U
C33 C 0.6864(19) 0.5352(6) 0.6569(5) 0.0320(5) Uani 1 1 d . U
C41 C 0.810(2) 0.4557(6) 0.5705(5) 0.032(3) Uani 1 1 d . .
H41 H 0.9519 0.4747 0.5804 0.038 Uiso 1 1 calc R .
C6 C 0.961(2) 0.4716(6) 0.9102(5) 0.038(3) Uani 1 1 d . .
C32 C 0.540(2) 0.5831(6) 0.6861(5) 0.0320(5) Uani 1 1 d . U
C38 C 0.1630(19) 0.6093(6) 0.5646(6) 0.0320(5) Uani 1 1 d . U
H38 H 0.1533 0.5966 0.5236 0.038 Uiso 1 1 calc R .
C47 C 0.7957(19) 0.3761(6) 0.5953(5) 0.0320(5) Uani 1 1 d . U
C36 C 0.333(2) 0.5826(6) 0.5968(5) 0.030(3) Uani 1 1 d . .
C4 C 0.8075(19) 0.4212(6) 0.8864(5) 0.0320(5) Uani 1 1 d . U
C50 C 0.4137(19) 0.2678(6) 0.4335(5) 0.0320(5) Uani 1 1 d . U
H50 H 0.4890 0.2205 0.4233 0.038 Uiso 1 1 calc R .
C34 C 0.657(2) 0.5085(6) 0.5984(5) 0.0320(5) Uani 1 1 d . U
C30 C 1.135(2) 0.6534(7) 0.8436(5) 0.037(3) Uani 1 1 d . .
H30 H 1.0192 0.6225 0.8339 0.044 Uiso 1 1 calc R .
C51 C 0.349(3) 0.3055(6) 0.3757(5) 0.039(3) Uani 1 1 d . .
C17 C 1.045(3) 0.6822(7) 1.1492(6) 0.045(3) Uani 1 1 d . .
H17A H 1.0202 0.7081 1.1875 0.054 Uiso 1 1 calc R .
H17B H 1.1732 0.7038 1.1316 0.054 Uiso 1 1 calc R .
C22 C 0.946(2) 0.6246(6) 0.9852(5) 0.039(3) Uani 1 1 d . .
H22A H 0.8036 0.6237 1.0024 0.047 Uiso 1 1 calc R .
H22B H 0.9308 0.6307 0.9416 0.047 Uiso 1 1 calc R .
C10 C 1.025(3) 0.5240(6) 1.0611(5) 0.043(4) Uani 1 1 d . .
H10 H 0.8775 0.5310 1.0746 0.052 Uiso 1 1 calc R .
C5 C 0.6351(19) 0.3952(6) 0.9227(5) 0.0320(5) Uani 1 1 d . U
H5 H 0.6278 0.4111 0.9630 0.038 Uiso 1 1 calc R .
C46 C 0.954(2) 0.3249(7) 0.5821(5) 0.037(3) Uani 1 1 d . .
H46 H 1.0697 0.3399 0.5586 0.045 Uiso 1 1 calc R .
C58 C 0.727(3) 0.5356(7) 0.3400(5) 0.041(3) Uani 1 1 d . .
C19 C 0.868(2) 0.6986(6) 1.1088(5) 0.0320(5) Uani 1 1 d . U
C12 C 1.243(2) 0.4695(7) 1.1243(5) 0.036(3) Uani 1 1 d . .
C29 C 1.144(2) 0.7270(7) 0.8217(5) 0.041(3) Uani 1 1 d . .
H29 H 1.0339 0.7459 0.7978 0.050 Uiso 1 1 calc R .
C16 C 1.086(2) 0.5979(7) 1.1623(5) 0.042(3) Uani 1 1 d . .
H16A H 1.1814 0.5942 1.1968 0.051 Uiso 1 1 calc R .
H16B H 0.9519 0.5745 1.1741 0.051 Uiso 1 1 calc R .
C26 C 1.455(3) 0.6720(7) 0.8917(5) 0.043(3) Uani 1 1 d . .
H26 H 1.5650 0.6537 0.9161 0.051 Uiso 1 1 calc R .
C2 C 1.014(2) 0.4126(6) 0.7956(5) 0.032(3) Uani 1 1 d . .
C23 C 1.273(3) 0.5436(7) 0.9722(5) 0.043(4) Uani 1 1 d . .
H23A H 1.3566 0.5853 0.9888 0.051 Uiso 1 1 calc R .
H23B H 1.3355 0.4963 0.9866 0.051 Uiso 1 1 calc R .
C53 C 0.535(3) 0.3188(7) 0.3325(5) 0.050(4) Uani 1 1 d . .
H53A H 0.6639 0.2990 0.3509 0.061 Uiso 1 1 calc R .
H53B H 0.5100 0.2904 0.2953 0.061 Uiso 1 1 calc R .
C27 C 1.466(3) 0.7453(7) 0.8697(5) 0.048(4) Uani 1 1 d . .
H27 H 1.5806 0.7764 0.8797 0.057 Uiso 1 1 calc R .
C1 C 1.061(3) 0.3810(7) 0.7374(5) 0.054(4) Uani 1 1 d . .
H1 H 0.9632 0.3469 0.7207 0.065 Uiso 1 1 calc R .
C37 C 0.3668(19) 0.6046(6) 0.6560(5) 0.0320(5) Uani 1 1 d . U
C55 C 0.673(2) 0.4527(7) 0.3624(5) 0.036(3) Uani 1 1 d . .
H55 H 0.8024 0.4280 0.3776 0.043 Uiso 1 1 calc R .
C25 C 1.290(2) 0.6262(6) 0.8784(5) 0.036(3) Uani 1 1 d . .
C42 C 0.626(2) 0.3521(7) 0.6314(5) 0.0320(5) Uani 1 1 d . U
H42 H 0.5193 0.3866 0.6417 0.038 Uiso 1 1 calc R .
C49 C 0.557(2) 0.3158(6) 0.4704(5) 0.032(3) Uani 1 1 d . .
H49A H 0.6806 0.3294 0.4462 0.038 Uiso 1 1 calc R .
H49B H 0.6066 0.2865 0.5051 0.038 Uiso 1 1 calc R .
C8 C 1.1573(19) 0.4627(6) 0.8211(5) 0.0320(5) Uani 1 1 d . U
C20 C 0.925(3) 0.7397(7) 1.0522(6) 0.045(3) Uani 1 1 d . .
H20 H 1.0069 0.7851 1.0639 0.054 Uiso 1 1 calc R .
C44 C 0.7678(18) 0.2289(6) 0.6382(5) 0.0320(5) Uani 1 1 d . U
H44 H 0.7578 0.1789 0.6521 0.038 Uiso 1 1 calc R .
C24 C 1.2914(19) 0.5458(6) 0.9035(5) 0.0320(5) Uani 1 1 d . U
H24 H 1.4306 0.5240 0.8934 0.038 Uiso 1 1 calc R .
C18 C 0.675(3) 0.6779(8) 1.1201(6) 0.053(4) Uani 1 1 d D .
C56 C 0.547(2) 0.4871(6) 0.4160(5) 0.0320(5) Uani 1 1 d . U
H56 H 0.3955 0.4868 0.4054 0.038 Uiso 1 1 calc R .
C11 C 1.0976(19) 0.4414(6) 1.0740(5) 0.0320(5) Uani 1 1 d . U
H11A H 0.9841 0.4085 1.0884 0.038 Uiso 1 1 calc R .
H11B H 1.1729 0.4180 1.0404 0.038 Uiso 1 1 calc R .
C48 C 0.450(2) 0.3879(6) 0.4926(5) 0.0320(5) Uani 1 1 d . U
H48A H 0.3112 0.3917 0.4734 0.038 Uiso 1 1 calc R .
H48B H 0.4265 0.3833 0.5361 0.038 Uiso 1 1 calc R .
C9 C 1.0475(19) 0.5496(6) 0.9971(5) 0.0320(5) Uani 1 1 d . U
C40 C 0.786(2) 0.4614(7) 0.5021(5) 0.042(3) Uani 1 1 d . .
H40A H 0.8531 0.5083 0.4886 0.050 Uiso 1 1 calc R .
H40B H 0.8619 0.4192 0.4835 0.050 Uiso 1 1 calc R .
C31 C 0.579(2) 0.6084(6) 0.7467(5) 0.0320(5) Uani 1 1 d . U
H31 H 0.4808 0.6403 0.7657 0.038 Uiso 1 1 calc R .
C57 C 0.638(3) 0.5653(7) 0.4005(5) 0.049(4) Uani 1 1 d . .
H57A H 0.7472 0.5821 0.4285 0.059 Uiso 1 1 calc R .
H57B H 0.5297 0.6043 0.3955 0.059 Uiso 1 1 calc R .
C43 C 0.615(2) 0.2795(7) 0.6517(6) 0.042(3) Uani 1 1 d . .
H43 H 0.4997 0.2644 0.6753 0.051 Uiso 1 1 calc R .
C21 C 1.061(3) 0.6937(6) 1.0099(5) 0.046(4) Uani 1 1 d . .
H21A H 1.1877 0.6771 1.0313 0.055 Uiso 1 1 calc R .
H21B H 1.1056 0.7258 0.9763 0.055 Uiso 1 1 calc R .
C54 C 0.568(3) 0.4026(7) 0.3169(5) 0.049(4) Uani 1 1 d . .
H54A H 0.6507 0.4049 0.2797 0.059 Uiso 1 1 calc R .
H54B H 0.4294 0.4244 0.3079 0.059 Uiso 1 1 calc R .
C39 C 0.5702(19) 0.4606(6) 0.4807(5) 0.032(3) Uani 1 1 d . .
C14 C 1.178(3) 0.4391(7) 1.1855(5) 0.051(4) Uani 1 1 d . .
H14A H 1.2524 0.4664 1.2169 0.076 Uiso 1 1 calc GR .
H14B H 1.2131 0.3858 1.1880 0.076 Uiso 1 1 calc GR .
H14C H 1.0275 0.4455 1.1908 0.076 Uiso 1 1 calc GR .
C13 C 1.468(3) 0.4563(7) 1.1129(6) 0.057(4) Uani 1 1 d . .
H13A H 1.5079 0.4798 1.0752 0.086 Uiso 1 1 calc GR .
H13B H 1.4947 0.4024 1.1108 0.086 Uiso 1 1 calc GR .
H13C H 1.5505 0.4781 1.1454 0.086 Uiso 1 1 calc GR .
C28 C 1.3121(18) 0.7716(6) 0.8344(5) 0.0320(5) Uani 1 1 d . U
H28 H 1.3203 0.8208 0.8186 0.038 Uiso 1 1 calc R .
C45 C 0.941(2) 0.2514(7) 0.6034(6) 0.044(3) Uani 1 1 d . .
H45 H 1.0487 0.2167 0.5946 0.052 Uiso 1 1 calc R .
C60 C 0.593(2) 0.5619(7) 0.2887(5) 0.045(4) Uani 1 1 d . .
H60A H 0.6366 0.5366 0.2520 0.068 Uiso 1 1 calc GR .
H60B H 0.6086 0.6161 0.2839 0.068 Uiso 1 1 calc GR .
H60C H 0.4465 0.5500 0.2970 0.068 Uiso 1 1 calc GR .
C59 C 0.948(3) 0.5488(7) 0.3296(7) 0.057(4) Uani 1 1 d . .
H59A H 1.0279 0.5329 0.3646 0.085 Uiso 1 1 calc GR .
H59B H 0.9715 0.6022 0.3224 0.085 Uiso 1 1 calc GR .
H59C H 0.9937 0.5200 0.2948 0.085 Uiso 1 1 calc GR .
H18A H 0.545(13) 0.689(9) 1.101(6) 0.068 Uiso 1 1 d DR .
H52A H 0.021(10) 0.308(9) 0.375(7) 0.068 Uiso 1 1 d DR .
H18B H 0.67(3) 0.661(8) 1.161(3) 0.068 Uiso 1 1 d DR .
H52B H 0.14(3) 0.357(7) 0.332(4) 0.068 Uiso 1 1 d DR .

loop_
_atom_site_aniso_label
_atom_site_aniso_U_11
_atom_site_aniso_U_22
_atom_site_aniso_U_33
_atom_site_aniso_U_23
_atom_site_aniso_U_13
_atom_site_aniso_U_12
O11 0.062(6) 0.023(4) 0.020(4) -0.007(3) -0.005(4) 0.010(4)
O10 0.051(6) 0.028(4) 0.039(4) 0.001(3) -0.002(4) 0.005(4)
O3 0.074(7) 0.027(4) 0.033(5) 0.000(3) -0.005(5) -0.005(5)
O9 0.058(6) 0.025(4) 0.031(4) -0.006(3) -0.001(4) -0.003(4)
O8 0.066(6) 0.032(4) 0.026(4) -0.002(4) -0.005(4) -0.005(5)
O2 0.054(6) 0.034(5) 0.040(5) -0.006(4) -0.003(4) -0.006(4)
O12 0.055(6) 0.036(5) 0.042(5) -0.005(4) 0.003(4) -0.009(4)
O5 0.071(7) 0.033(4) 0.022(4) -0.004(3) -0.001(4) -0.011(5)
O4 0.051(6) 0.032(4) 0.042(5) 0.007(4) -0.003(4) -0.006(4)
O6 0.083(8) 0.034(5) 0.040(5) 0.007(4) 0.011(5) 0.021(5)
C35 0.0276(10) 0.0254(10) 0.0431(12) 0.0002(9) -0.0033(11) -0.0006(12)
O1 0.078(8) 0.048(5) 0.037(5) -0.012(4) -0.002(5) -0.002(6)
O7 0.042(5) 0.045(5) 0.045(5) -0.017(4) -0.003(4) 0.002(4)
C7 0.0276(10) 0.0254(10) 0.0431(12) 0.0002(9) -0.0033(11) -0.0006(12)
C3 0.0276(10) 0.0254(10) 0.0431(12) 0.0002(9) -0.0033(11) -0.0006(12)
C15 0.052(8) 0.030(6) 0.019(5) 0.001(4) 0.004(5) 0.004(6)
C52 0.0276(10) 0.0254(10) 0.0431(12) 0.0002(9) -0.0033(11) -0.0006(12)
C33 0.0276(10) 0.0254(10) 0.0431(12) 0.0002(9) -0.0033(11) -0.0006(12)
C41 0.049(8) 0.020(5) 0.027(6) -0.001(4) -0.007(5) 0.002(5)
C6 0.062(9) 0.021(6) 0.030(6) 0.003(5) -0.008(6) -0.003(6)
C32 0.0276(10) 0.0254(10) 0.0431(12) 0.0002(9) -0.0033(11) -0.0006(12)
C38 0.0276(10) 0.0254(10) 0.0431(12) 0.0002(9) -0.0033(11) -0.0006(12)
C47 0.0276(10) 0.0254(10) 0.0431(12) 0.0002(9) -0.0033(11) -0.0006(12)
C36 0.047(7) 0.018(5) 0.024(5) 0.000(4) 0.002(5) 0.001(5)
C4 0.0276(10) 0.0254(10) 0.0431(12) 0.0002(9) -0.0033(11) -0.0006(12)
C50 0.0276(10) 0.0254(10) 0.0431(12) 0.0002(9) -0.0033(11) -0.0006(12)
C34 0.0276(10) 0.0254(10) 0.0431(12) 0.0002(9) -0.0033(11) -0.0006(12)
C30 0.052(8) 0.028(6) 0.030(6) -0.001(5) -0.005(6) 0.003(6)
C51 0.076(10) 0.026(6) 0.016(5) -0.009(4) 0.006(6) -0.018(6)
C17 0.057(9) 0.031(6) 0.046(7) -0.008(5) -0.002(7) 0.002(7)
C22 0.071(9) 0.033(6) 0.015(5) 0.003(4) -0.002(6) 0.003(6)
C10 0.085(11) 0.025(6) 0.018(5) -0.007(5) -0.007(6) -0.001(7)
C5 0.0276(10) 0.0254(10) 0.0431(12) 0.0002(9) -0.0033(11) -0.0006(12)
C46 0.046(8) 0.035(6) 0.031(6) 0.000(5) 0.001(6) -0.006(6)
C58 0.072(10) 0.029(6) 0.022(6) -0.002(5) -0.009(6) -0.004(7)
C19 0.0276(10) 0.0254(10) 0.0431(12) 0.0002(9) -0.0033(11) -0.0006(12)
C12 0.040(7) 0.031(6) 0.037(6) 0.001(5) -0.016(6) 0.002(6)
C29 0.064(9) 0.035(6) 0.025(6) 0.000(5) -0.010(6) 0.011(6)
C16 0.061(9) 0.036(7) 0.030(6) -0.003(5) -0.008(6) 0.006(7)
C26 0.077(10) 0.025(6) 0.027(6) 0.004(5) -0.007(7) -0.005(7)
C2 0.042(7) 0.023(6) 0.031(6) 0.002(4) -0.005(5) 0.002(5)
C23 0.075(11) 0.019(6) 0.033(7) 0.002(5) -0.018(7) 0.004(7)
C53 0.103(13) 0.026(6) 0.022(6) -0.009(5) 0.006(7) -0.009(7)
C27 0.087(11) 0.023(6) 0.033(6) -0.001(5) -0.007(7) -0.007(7)
C1 0.103(14) 0.031(7) 0.028(6) 0.000(5) -0.011(8) -0.001(8)
C37 0.0276(10) 0.0254(10) 0.0431(12) 0.0002(9) -0.0033(11) -0.0006(12)
C55 0.048(8) 0.030(6) 0.030(6) -0.006(5) 0.001(6) -0.001(6)
C25 0.066(9) 0.022(6) 0.021(5) -0.003(4) 0.002(6) 0.003(6)
C42 0.0276(10) 0.0254(10) 0.0431(12) 0.0002(9) -0.0033(11) -0.0006(12)
C49 0.029(6) 0.028(6) 0.038(6) -0.007(5) -0.007(5) 0.002(6)
C8 0.0276(10) 0.0254(10) 0.0431(12) 0.0002(9) -0.0033(11) -0.0006(12)
C20 0.066(9) 0.024(6) 0.046(7) -0.006(6) 0.007(7) 0.006(6)
C44 0.0276(10) 0.0254(10) 0.0431(12) 0.0002(9) -0.0033(11) -0.0006(12)
C24 0.0276(10) 0.0254(10) 0.0431(12) 0.0002(9) -0.0033(11) -0.0006(12)
C18 0.095(13) 0.037(7) 0.028(7) -0.008(5) -0.010(8) 0.014(8)
C56 0.0276(10) 0.0254(10) 0.0431(12) 0.0002(9) -0.0033(11) -0.0006(12)
C11 0.0276(10) 0.0254(10) 0.0431(12) 0.0002(9) -0.0033(11) -0.0006(12)
C48 0.0276(10) 0.0254(10) 0.0431(12) 0.0002(9) -0.0033(11) -0.0006(12)
C9 0.0276(10) 0.0254(10) 0.0431(12) 0.0002(9) -0.0033(11) -0.0006(12)
C40 0.067(10) 0.025(6) 0.034(7) -0.006(5) 0.010(7) -0.003(6)
C31 0.0276(10) 0.0254(10) 0.0431(12) 0.0002(9) -0.0033(11) -0.0006(12)
C57 0.099(12) 0.026(6) 0.022(6) -0.002(5) 0.000(7) 0.006(7)
C43 0.047(8) 0.029(6) 0.050(8) 0.006(6) 0.005(6) -0.002(6)
C21 0.080(11) 0.024(6) 0.034(7) -0.001(5) 0.011(7) 0.000(7)
C54 0.098(12) 0.031(6) 0.019(5) -0.005(5) -0.007(7) -0.016(7)
C39 0.032(7) 0.032(6) 0.030(6) -0.006(5) 0.005(5) 0.003(5)
C14 0.078(11) 0.038(7) 0.037(7) 0.003(6) -0.008(7) 0.001(7)
C13 0.097(13) 0.028(6) 0.046(8) 0.008(6) -0.019(9) -0.001(8)
C28 0.0276(10) 0.0254(10) 0.0431(12) 0.0002(9) -0.0033(11) -0.0006(12)
C45 0.029(7) 0.033(7) 0.069(9) -0.013(6) -0.009(6) 0.013(6)
C60 0.076(10) 0.033(6) 0.027(6) 0.001(5) -0.010(6) -0.001(7)
C59 0.074(11) 0.040(8) 0.058(9) -0.004(6) -0.014(8) -0.014(8)

loop_
_atom_type_symbol
_atom_type_description
_atom_type_scat_dispersion_real
_atom_type_scat_dispersion_imag
_atom_type_scat_source
C C 0.0181 0.0091 'International Tables Vol C Tables 4.2.6.8 and 6.1.1.4'
H H 0.0000 0.0000 'International Tables Vol C Tables 4.2.6.8 and 6.1.1.4'
O O 0.0492 0.0322 'International Tables Vol C Tables 4.2.6.8 and 6.1.1.4'

loop_
_geom_angle_atom_site_label_1
_geom_angle_atom_site_label_2
_geom_angle_atom_site_label_3
_geom_angle
C35 O11 C39 119.5(9)
C6 O5 C9 120.9(10)
O11 C35 C36 114.8(11)
O11 C35 C34 122.4(11)
C34 C35 C36 122.8(11)
C6 C7 C8 117.1(11)
C6 C7 C24 121.3(11)
C8 C7 C24 121.4(12)
O3 C3 C4 120.8(12)
O3 C3 C2 117.9(11)
C2 C3 C4 121.3(11)
C10 C15 C12 89.9(9)
C16 C15 C10 117.4(12)
C16 C15 C12 116.3(10)
O8 C33 C32 120.4(10)
O8 C33 C34 116.9(11)
C34 C33 C32 122.7(11)
C47 C41 C40 114.7(9)
C34 C41 C47 113.3(10)
C34 C41 C40 108.1(10)
O5 C6 C7 125.0(11)
O5 C6 C4 112.8(12)
C7 C6 C4 122.2(11)
C33 C32 C31 120.0(11)
C37 C32 C33 118.7(11)
C37 C32 C31 121.3(11)
O10 C38 C36 123.5(11)
C46 C47 C41 119.3(11)
C46 C47 C42 118.5(11)
C42 C47 C41 122.2(11)
C38 C36 C35 120.2(10)
C38 C36 C37 121.2(11)
C37 C36 C35 118.6(11)
C3 C4 C6 118.0(12)
C3 C4 C5 120.9(11)
C6 C4 C5 121.0(11)
O12 C50 C51 113.5(11)
O12 C50 C49 106.2(10)
C49 C50 C51 112.6(10)
C35 C34 C33 115.8(11)
C35 C34 C41 123.1(11)
C33 C34 C41 121.0(11)
C25 C30 C29 120.3(13)
C52 C51 C50 122.1(12)
C52 C51 C53 124.8(12)
C50 C51 C53 113.1(12)
C19 C17 C16 115.8(11)
C9 C22 C21 116.1(11)
C15 C10 C11 89.4(9)
C9 C10 C15 120.5(12)
C9 C10 C11 115.4(10)
O4 C5 C4 123.0(11)
C47 C46 C45 120.0(12)
C57 C58 C55 87.8(9)
C60 C58 C55 113.8(11)
C60 C58 C57 110.3(13)
C59 C58 C55 114.2(12)
C59 C58 C57 116.1(12)
C59 C58 C60 112.4(12)
C17 C19 C20 114.9(12)
C18 C19 C17 123.2(12)
C18 C19 C20 121.9(13)
C11 C12 C15 90.1(9)
C14 C12 C15 116.3(11)
C14 C12 C11 111.9(11)
C13 C12 C15 111.7(11)
C13 C12 C11 114.2(11)
C13 C12 C14 111.2(11)
C28 C29 C30 120.4(12)
C15 C16 C17 115.3(10)
C25 C26 C27 121.1(13)
C3 C2 C1 123.4(12)
C3 C2 C8 118.0(10)
C8 C2 C1 118.6(13)
C24 C23 C9 115.3(11)
C54 C53 C51 113.1(12)
C28 C27 C26 120.0(14)
O1 C1 C2 124.0(14)
O9 C37 C36 119.4(11)
C32 C37 O9 119.3(10)
C32 C37 C36 121.3(11)
C56 C55 C58 89.5(9)
C54 C55 C58 115.5(10)
C54 C55 C56 121.1(12)
C30 C25 C26 118.7(11)
C30 C25 C24 123.3(12)
C26 C25 C24 118.0(11)
C43 C42 C47 120.8(12)
C50 C49 C48 112.3(10)
O2 C8 C7 116.3(10)
O2 C8 C2 120.3(11)
C7 C8 C2 123.4(12)
O6 C20 C19 113.1(13)
O6 C20 C21 107.2(10)
C19 C20 C21 113.6(10)
C43 C44 C45 119.8(11)
C7 C24 C23 108.8(11)
C7 C24 C25 115.1(10)
C25 C24 C23 112.7(9)
C57 C56 C55 89.3(9)
C39 C56 C55 123.6(10)
C39 C56 C57 116.9(10)
C12 C11 C10 90.6(9)
C39 C48 C49 115.2(10)
O5 C9 C22 105.8(10)
O5 C9 C10 100.4(9)
O5 C9 C23 108.5(9)
C22 C9 C23 113.5(10)
C10 C9 C22 113.1(10)
C10 C9 C23 114.2(11)
C39 C40 C41 114.6(11)
O7 C31 C32 121.4(11)
C56 C57 C58 91.5(9)
C44 C43 C42 120.9(13)
C20 C21 C22 112.5(12)
C55 C54 C53 118.6(10)
O11 C39 C56 100.0(8)
O11 C39 C48 103.7(9)
C48 C39 C56 112.1(9)
C40 C39 O11 110.7(9)
C40 C39 C56 113.5(10)
C40 C39 C48 115.3(10)
C27 C28 C29 119.5(11)
C46 C45 C44 120.1(11)

loop_
_geom_bond_atom_site_label_1
_geom_bond_atom_site_label_2
_geom_bond_distance
O11 C35 1.339(14)
O11 C39 1.503(13)
O10 C38 1.286(15)
O3 C3 1.323(15)
O9 C37 1.381(15)
O8 C33 1.317(15)
O2 C8 1.366(15)
O12 C50 1.434(15)
O5 C6 1.360(15)
O5 C9 1.470(14)
O4 C5 1.230(15)
O6 C20 1.424(18)
C35 C36 1.420(17)
C35 C34 1.385(17)
O1 C1 1.26(2)
O7 C31 1.216(15)
C7 C6 1.378(18)
C7 C8 1.400(17)
C7 C24 1.495(16)
C3 C4 1.404(17)
C3 C2 1.393(18)
C15 C10 1.567(18)
C15 C12 1.574(16)
C15 C16 1.545(17)
C52 C51 1.27(2)
C33 C32 1.430(17)
C33 C34 1.410(17)
C41 C47 1.529(15)
C41 C34 1.499(17)
C41 C40 1.546(16)
C6 C4 1.436(17)
C32 C37 1.353(17)
C32 C31 1.457(17)
C38 C36 1.393(17)
C47 C46 1.398(18)
C47 C42 1.424(17)
C36 C37 1.403(16)
C4 C5 1.449(17)
C50 C51 1.520(17)
C50 C49 1.506(16)
C30 C29 1.407(17)
C30 C25 1.354(18)
C51 C53 1.55(2)
C17 C19 1.484(18)
C17 C16 1.556(17)
C22 C9 1.516(16)
C22 C21 1.543(18)
C10 C11 1.575(16)
C10 C9 1.515(16)
C46 C45 1.400(17)
C58 C55 1.601(16)
C58 C57 1.567(17)
C58 C60 1.512(18)
C58 C59 1.46(2)
C19 C20 1.514(18)
C19 C18 1.31(2)
C12 C11 1.549(16)
C12 C14 1.537(18)
C12 C13 1.48(2)
C29 C28 1.369(18)
C26 C27 1.401(17)
C26 C25 1.373(19)
C2 C1 1.453(18)
C2 C8 1.405(16)
C23 C24 1.547(16)
C23 C9 1.55(2)
C53 C54 1.553(17)
C27 C28 1.349(19)
C55 C56 1.574(17)
C55 C54 1.518(16)
C25 C24 1.545(15)
C42 C43 1.376(17)
C49 C48 1.546(15)
C20 C21 1.527(18)
C44 C43 1.367(18)
C44 C45 1.417(19)
C56 C57 1.554(16)
C56 C39 1.537(16)
C48 C39 1.535(16)
C40 C39 1.464(19)

loop_
_twin_individual_id
_twin_individual_mass_fraction_refined
1 0.559(4)
2 0.441(4)
